data_2242095
loop_
_publ_author_name
'Saranya, Sivaraj'
'Haribabu, Jebiti'
'Bhuvanesh, Nattamai S. P.'
'Karvembu, Ramasamy'
'Gayathri, Dasararaju'

_publ_section_title
;
 Crystal structures of the Schiff base derivatives
 (<i>E</i>)-<i>N</i>'-[(1<i>H</i>-indol-3-yl)methylidene]isonicotinohydrazide
 ethanol monosolvate and
 (<i>E</i>)-<i>N</i>-methyl-2-[1-(2-oxo-2<i>H</i>-chromen-3-yl)ethylidene]hydrazinecarbothioamide
;
_journal_issue 4
_journal_name_full 'Acta Crystallographica Section E'
_journal_page_first 594
_journal_page_last 597
_journal_paper_doi 10.1107/S205698901700411X
_journal_volume 73
_journal_year 2017
_chemical_formula_iupac 'C15 H12 N4 O, C2 H6 O'
_chemical_formula_moiety 'C15 H12 N4 O, C2 H6 O'
_chemical_formula_sum 'C17 H18 N4 O2'
_chemical_formula_weight 310.35
_chemical_name_systematic
;
(<i>E</i>)-<i>N</i>'-[(1<i>H</i>-Indol-3-yl)methylidene]isonicotinohydrazide
ethanol monosolvate
;
_space_group_crystal_system orthorhombic
_space_group_IT_number 19
_space_group_name_Hall 'P 2ac 2ab'
_space_group_name_H-M_alt 'P 21 21 21'
_symmetry_space_group_name_Hall 'P 2ac 2ab'
_symmetry_space_group_name_H-M 'P 21 21 21'
_atom_sites_solution_hydrogens mixed
_cell_angle_alpha 90
_cell_angle_beta 90
_cell_angle_gamma 90
_cell_formula_units_Z 4
_cell_length_a 9.4692(18)
_cell_length_b 9.9821(19)
_cell_length_c 16.682(3)
_cell_measurement_reflns_used 9846
_cell_measurement_temperature 110(2)
_cell_measurement_theta_max 27.532
_cell_measurement_theta_min 2.377
_cell_volume 1576.8(5)
_computing_cell_refinement
;
SAINT (Bruker, 2013)
;
_computing_data_collection
;
APEX2 (Bruker, 2013)
;
_computing_data_reduction
;
SAINT (Bruker, 2013)
;
_computing_molecular_graphics
;
PLATON (Spek, 2015)
;
_computing_publication_material
;
<i>SHELXL2016</i> (Sheldrick, 2015) and PLATON (Spek, 2015)
;
_computing_structure_refinement
;
<i>SHELXL2016</i> (Sheldrick, 2015)
;
_computing_structure_solution
;
SHELXS2014 (Sheldrick, 2008)
;
_diffrn_ambient_temperature 110(2)
_diffrn_measured_fraction_theta_full 0.996
_diffrn_measured_fraction_theta_max 0.996
_diffrn_measurement_device_type 'Bruker APEXII CCD'
_diffrn_measurement_method '\f and \w scans'
_diffrn_radiation_type MoK\a
_diffrn_radiation_wavelength 0.71073
_diffrn_reflns_av_R_equivalents 0.0537
_diffrn_reflns_limit_h_max 12
_diffrn_reflns_limit_h_min -12
_diffrn_reflns_limit_k_max 12
_diffrn_reflns_limit_k_min -12
_diffrn_reflns_limit_l_max 21
_diffrn_reflns_limit_l_min -21
_diffrn_reflns_number 39878
_diffrn_reflns_theta_full 25.242
_diffrn_reflns_theta_max 27.559
_diffrn_reflns_theta_min 2.378
_exptl_absorpt_coefficient_mu 0.089
_exptl_absorpt_correction_T_max 0.6805
_exptl_absorpt_correction_T_min 0.6180
_exptl_absorpt_correction_type multi-scan
_exptl_absorpt_process_details
;
(SADABS; Bruker, 2008)
;
_exptl_crystal_colour colorless
_exptl_crystal_density_diffrn 1.307
_exptl_crystal_description block
_exptl_crystal_F_000 656
_exptl_crystal_size_max 0.502
_exptl_crystal_size_mid 0.365
_exptl_crystal_size_min 0.130
_refine_diff_density_max 1.495
_refine_diff_density_min -0.357
_refine_ls_abs_structure_details
;
Flack <i>x</i> determined using 1491 quotients
[(<i>I</i>^+^)-(<i>I</i>^-^)]/[(<i>I</i>^+^)+(<i>I</i>^-^)]
(Parsons <i>et al.</i>, 2013)
;
_refine_ls_abs_structure_Flack -0.2(3)
_refine_ls_extinction_method none
_refine_ls_goodness_of_fit_ref 0.980
_refine_ls_hydrogen_treatment mixed
_refine_ls_matrix_type full
_refine_ls_number_parameters 216
_refine_ls_number_reflns 3616
_refine_ls_number_restraints 3
_refine_ls_restrained_S_all 0.985
_refine_ls_R_factor_all 0.0441
_refine_ls_R_factor_gt 0.0433
_refine_ls_shift/su_max 0.004
_refine_ls_shift/su_mean 0.000
_refine_ls_structure_factor_coef Fsqd
_refine_ls_weighting_details 'w=1/[\s^2^(Fo^2^)+(0.0770P)^2^+0.9574P] where P=(Fo^2^+2Fc^2^)/3'
_refine_ls_weighting_scheme calc
_refine_ls_wR_factor_gt 0.1186
_refine_ls_wR_factor_ref 0.1194
_reflns_number_gt 3527
_reflns_number_total 3616
_reflns_threshold_expression 'I > 2\s(I)'
_cod_data_source_file is5471sup1.cif
_cod_data_source_block 1.EtOH
_cod_original_cell_volume 1576.9(5)
_cod_database_code 2242095
_shelx_space_group_comment
;
The symmetry employed for this shelxl refinement is uniquely defined
by the following loop, which should always be used as a source of
symmetry information in preference to the above space-group names.
They are only intended as comments.
;
_shelx_estimated_absorpt_t_min 0.957
_shelx_estimated_absorpt_t_max 0.989

loop_
_space_group_symop_operation_xyz
'x, y, z'
'-x+1/2, -y, z+1/2'
'-x, y+1/2, -z+1/2'
'x+1/2, -y+1/2, -z'

loop_
_atom_site_type_symbol
_atom_site_label
_atom_site_fract_x
_atom_site_fract_y
_atom_site_fract_z
_atom_site_U_iso_or_equiv
_atom_site_adp_type
_atom_site_calc_flag
_atom_site_occupancy
O O1 0.41425(19) 0.67417(16) 0.63518(11) 0.0184(4) Uani d 1
N N1 0.4971(2) -0.05011(19) 0.64904(12) 0.0157(4) Uani d 1
H H1 0.492857 -0.137698 0.654508 0.019 Uiso calc 1
N N2 0.3980(2) 0.40446(18) 0.66721(11) 0.0140(4) Uani d 1
N N3 0.2999(2) 0.49844(19) 0.69437(12) 0.0137(4) Uani d 1
H H3 0.228694 0.472947 0.724635 0.016 Uiso calc 1
N N4 -0.0322(2) 0.8812(2) 0.74337(13) 0.0195(4) Uani d 1
C C1 0.5943(2) 0.0185(2) 0.60295(13) 0.0143(4) Uani d 1
C C2 0.5644(2) 0.1570(2) 0.60882(13) 0.0135(4) Uani d 1
C C3 0.6449(3) 0.2483(2) 0.56436(14) 0.0166(5) Uani d 1
H H3A 0.625228 0.341561 0.566138 0.020 Uiso calc 1
C C4 0.7543(3) 0.1987(3) 0.51768(15) 0.0201(5) Uani d 1
H H4 0.809673 0.259218 0.486964 0.024 Uiso calc 1
C C5 0.7852(3) 0.0605(3) 0.51472(15) 0.0204(5) Uani d 1
H H5 0.862792 0.030250 0.483480 0.024 Uiso calc 1
C C6 0.7048(3) -0.0316(2) 0.55637(14) 0.0185(5) Uani d 1
H H6 0.723861 -0.124959 0.553456 0.022 Uiso calc 1
C C7 0.4091(2) 0.0393(2) 0.68452(14) 0.0156(4) Uani d 1
H H7 0.333452 0.016491 0.719368 0.019 Uiso calc 1
C C8 0.4453(2) 0.1688(2) 0.66264(13) 0.0140(4) Uani d 1
C C9 0.3669(2) 0.2839(2) 0.68918(13) 0.0142(4) Uani d 1
H H9 0.289165 0.270747 0.724287 0.017 Uiso calc 1
C C10 0.3146(2) 0.6275(2) 0.67420(13) 0.0133(4) Uani d 1
C C11 0.1947(2) 0.7155(2) 0.70049(14) 0.0139(4) Uani d 1
C C12 0.1325(2) 0.7050(2) 0.77589(14) 0.0156(4) Uani d 1
H H12 0.165590 0.641316 0.813786 0.019 Uiso calc 1
C C13 0.0204(2) 0.7902(2) 0.79444(14) 0.0185(5) Uani d 1
H H13 -0.021080 0.783377 0.846143 0.022 Uiso calc 1
C C14 0.0301(3) 0.8902(2) 0.67103(15) 0.0196(5) Uani d 1
H H14 -0.005725 0.954149 0.634104 0.023 Uiso calc 1
C C15 0.1435(2) 0.8117(2) 0.64711(15) 0.0168(5) Uani d 1
H H15 0.185233 0.823122 0.595771 0.020 Uiso calc 1
O O1S 0.6541(2) 0.6025(2) 0.55370(12) 0.0279(4) Uani d 1
H H1S 0.582293 0.623623 0.580387 0.042 Uiso calc 1
C C1S 0.7704(3) 0.5902(2) 0.60520(14) 0.0246(5) Uani d 1
H H1SA 0.757(3) 0.4957(4) 0.6166(9) 0.037 Uiso d 1
H H1SB 0.776(4) 0.6301(9) 0.6581(2) 0.037 Uiso d 1
C C2S 0.9016(3) 0.5715(3) 0.5560(2) 0.0314(6) Uani d 1
H H2SA 0.889630 0.494186 0.520487 0.047 Uiso calc 1
H H2SB 0.982242 0.556124 0.591660 0.047 Uiso calc 1
H H2SC 0.918511 0.652049 0.523841 0.047 Uiso calc 1

loop_
_atom_site_aniso_label
_atom_site_aniso_U_11
_atom_site_aniso_U_22
_atom_site_aniso_U_33
_atom_site_aniso_U_12
_atom_site_aniso_U_13
_atom_site_aniso_U_23
O1 0.0179(8) 0.0109(7) 0.0262(8) -0.0002(6) 0.0061(7) -0.0001(6)
N1 0.0189(9) 0.0099(8) 0.0183(9) -0.0004(7) 0.0013(7) 0.0009(7)
N2 0.0137(8) 0.0113(8) 0.0169(9) 0.0022(7) 0.0002(7) -0.0012(7)
N3 0.0120(8) 0.0116(8) 0.0177(9) 0.0004(7) 0.0025(7) -0.0003(7)
N4 0.0150(9) 0.0153(9) 0.0282(10) 0.0019(8) 0.0009(8) -0.0020(8)
C1 0.0156(10) 0.0125(10) 0.0147(9) -0.0009(8) -0.0034(8) 0.0008(8)
C2 0.0138(10) 0.0122(10) 0.0143(9) 0.0011(7) -0.0018(8) -0.0001(8)
C3 0.0182(11) 0.0137(10) 0.0178(10) -0.0015(8) 0.0003(9) -0.0003(8)
C4 0.0207(11) 0.0219(12) 0.0177(10) -0.0021(10) 0.0046(9) 0.0005(9)
C5 0.0181(11) 0.0250(13) 0.0180(10) 0.0025(9) 0.0018(9) -0.0022(9)
C6 0.0213(11) 0.0158(10) 0.0184(11) 0.0043(9) -0.0012(9) -0.0016(9)
C7 0.0168(10) 0.0130(10) 0.0171(10) 0.0004(8) -0.0004(8) 0.0005(8)
C8 0.0139(10) 0.0129(10) 0.0153(9) -0.0004(8) -0.0011(8) 0.0005(8)
C9 0.0133(9) 0.0135(10) 0.0157(10) 0.0000(8) 0.0002(8) 0.0003(8)
C10 0.0138(10) 0.0118(9) 0.0143(10) 0.0014(8) -0.0011(8) -0.0020(8)
C11 0.0126(9) 0.0110(9) 0.0181(10) -0.0012(8) -0.0006(8) -0.0029(8)
C12 0.0151(10) 0.0134(10) 0.0183(10) 0.0001(8) -0.0004(8) -0.0007(8)
C13 0.0165(10) 0.0186(10) 0.0204(11) -0.0007(9) 0.0032(9) -0.0021(9)
C14 0.0180(10) 0.0144(10) 0.0263(11) 0.0018(9) -0.0003(9) 0.0028(9)
C15 0.0162(10) 0.0132(10) 0.0212(11) -0.0007(8) 0.0006(9) 0.0011(8)
O1S 0.0224(9) 0.0324(10) 0.0288(10) 0.0047(8) 0.0065(7) -0.0004(8)
C1S 0.0269(13) 0.0223(12) 0.0246(12) -0.0020(10) 0.0061(10) -0.0072(10)
C2S 0.0208(12) 0.0312(14) 0.0423(16) -0.0029(11) 0.0077(12) -0.0042(12)

loop_
_atom_type_symbol
_atom_type_description
_atom_type_scat_dispersion_real
_atom_type_scat_dispersion_imag
_atom_type_scat_source
C C 0.0033 0.0016 'International Tables Vol C Tables 4.2.6.8 and 6.1.1.4'
H H 0.0000 0.0000 'International Tables Vol C Tables 4.2.6.8 and 6.1.1.4'
N N 0.0061 0.0033 'International Tables Vol C Tables 4.2.6.8 and 6.1.1.4'
O O 0.0106 0.0060 'International Tables Vol C Tables 4.2.6.8 and 6.1.1.4'

loop_
_geom_angle_atom_site_label_1
_geom_angle_atom_site_label_2
_geom_angle_atom_site_label_3
_geom_angle
C7 N1 C1 109.00(18)
C7 N1 H1 125.5
C1 N1 H1 125.5
C9 N2 N3 112.49(18)
C10 N3 N2 119.74(19)
C10 N3 H3 120.1
N2 N3 H3 120.1
C13 N4 C14 116.9(2)
N1 C1 C6 129.1(2)
N1 C1 C2 108.2(2)
C6 C1 C2 122.6(2)
C3 C2 C1 119.3(2)
C3 C2 C8 134.4(2)
C1 C2 C8 106.20(19)
C4 C3 C2 118.1(2)
C4 C3 H3A 120.9
C2 C3 H3A 120.9
C3 C4 C5 121.6(2)
C3 C4 H4 119.2
C5 C4 H4 119.2
C6 C5 C4 121.3(2)
C6 C5 H5 119.4
C4 C5 H5 119.4
C5 C6 C1 117.0(2)
C5 C6 H6 121.5
C1 C6 H6 121.5
N1 C7 C8 110.3(2)
N1 C7 H7 124.9
C8 C7 H7 124.9
C7 C8 C9 122.4(2)
C7 C8 C2 106.3(2)
C9 C8 C2 131.2(2)
N2 C9 C8 122.6(2)
N2 C9 H9 118.7
C8 C9 H9 118.7
O1 C10 N3 125.0(2)
O1 C10 C11 120.7(2)
N3 C10 C11 114.30(19)
C12 C11 C15 118.7(2)
C12 C11 C10 122.7(2)
C15 C11 C10 118.6(2)
C11 C12 C13 118.5(2)
C11 C12 H12 120.8
C13 C12 H12 120.8
N4 C13 C12 123.6(2)
N4 C13 H13 118.2
C12 C13 H13 118.2
N4 C14 C15 124.0(2)
N4 C14 H14 118.0
C15 C14 H14 118.0
C14 C15 C11 118.3(2)
C14 C15 H15 120.9
C11 C15 H15 120.9
C1S O1S H1S 109.5
O1S C1S C2S 109.0(2)
O1S C1S H1SA 96.0(14)
C2S C1S H1SA 95.2(13)
O1S C1S H1SB 124.6(19)
C2S C1S H1SB 120(2)
H1SA C1S H1SB 103.2(9)
C1S C2S H2SA 109.5
C1S C2S H2SB 109.5
H2SA C2S H2SB 109.5
C1S C2S H2SC 109.5
H2SA C2S H2SC 109.5
H2SB C2S H2SC 109.5

loop_
_geom_bond_atom_site_label_1
_geom_bond_atom_site_label_2
_geom_bond_distance
O1 C10 1.238(3)
N1 C7 1.357(3)
N1 C1 1.381(3)
N1 H1 0.8800
N2 C9 1.292(3)
N2 N3 1.396(3)
N3 C10 1.339(3)
N3 H3 0.8800
N4 C13 1.341(3)
N4 C14 1.346(3)
C1 C6 1.397(3)
C1 C2 1.414(3)
C2 C3 1.401(3)
C2 C8 1.446(3)
C3 C4 1.387(3)
C3 H3A 0.9500
C4 C5 1.411(4)
C4 H4 0.9500
C5 C6 1.381(3)
C5 H5 0.9500
C6 H6 0.9500
C7 C8 1.386(3)
C7 H7 0.9500
C8 C9 1.437(3)
C9 H9 0.9500
C10 C11 1.501(3)
C11 C12 1.393(3)
C11 C15 1.396(3)
C12 C13 1.395(3)
C12 H12 0.9500
C13 H13 0.9500
C14 C15 1.388(3)
C14 H14 0.9500
C15 H15 0.9500
O1S C1S 1.402(3)
O1S H1S 0.8400
C1S C2S 1.500(4)
C1S H1SA 0.9700(2)
C1S H1SB 0.9700(2)
C2S H2SA 0.9800
C2S H2SB 0.9800
C2S H2SC 0.9800

loop_
_geom_hbond_atom_site_label_D
_geom_hbond_atom_site_label_H
_geom_hbond_atom_site_label_A
_geom_hbond_site_symmetry_A
_geom_hbond_distance_DH
_geom_hbond_distance_HA
_geom_hbond_distance_DA
_geom_hbond_angle_DHA
N1 H1 O1 1_545 0.88 2.05 2.871(3) 156
N3 H3 N4 3_546 0.88 2.14 2.979(3) 159
C5 H5 N2 4_556 0.95 2.62 3.236(3) 123
O1S H1S O1 1_555 0.84 1.90 2.742(3) 177

loop_
_geom_torsion_atom_site_label_1
_geom_torsion_atom_site_label_2
_geom_torsion_atom_site_label_3
_geom_torsion_atom_site_label_4
_geom_torsion
C9 N2 N3 C10 -177.7(2)
C7 N1 C1 C6 179.6(2)
C7 N1 C1 C2 -1.0(3)
N1 C1 C2 C3 -177.2(2)
C6 C1 C2 C3 2.2(3)
N1 C1 C2 C8 1.3(2)
C6 C1 C2 C8 -179.3(2)
C1 C2 C3 C4 -1.8(3)
C8 C2 C3 C4 -179.8(2)
C2 C3 C4 C5 -0.3(4)
C3 C4 C5 C6 2.0(4)
C4 C5 C6 C1 -1.6(4)
N1 C1 C6 C5 178.8(2)
C2 C1 C6 C5 -0.5(3)
C1 N1 C7 C8 0.2(3)
N1 C7 C8 C9 177.8(2)
N1 C7 C8 C2 0.6(3)
C3 C2 C8 C7 177.1(2)
C1 C2 C8 C7 -1.1(2)
C3 C2 C8 C9 0.1(4)
C1 C2 C8 C9 -178.0(2)
N3 N2 C9 C8 174.45(19)
C7 C8 C9 N2 -178.1(2)
C2 C8 C9 N2 -1.6(4)
N2 N3 C10 O1 -3.5(3)
N2 N3 C10 C11 174.32(18)
O1 C10 C11 C12 -139.5(2)
N3 C10 C11 C12 42.5(3)
O1 C10 C11 C15 40.6(3)
N3 C10 C11 C15 -137.4(2)
C15 C11 C12 C13 0.7(3)
C10 C11 C12 C13 -179.2(2)
C14 N4 C13 C12 -1.1(3)
C11 C12 C13 N4 0.7(4)
C13 N4 C14 C15 0.0(4)
N4 C14 C15 C11 1.4(4)
C12 C11 C15 C14 -1.7(3)
C10 C11 C15 C14 178.2(2)

_cod_database_fobs_code 2242095
